data_1541904
loop_
_publ_author_name
'Arom\'i, G.'
'Beavers, C. M.'
'S\'anchez Costa, J.'
'Craig, G. A.'
'M\'inguez Espallargas, G.'
'Orera, A.'
'Roubeau, O.'

_publ_section_title
;
 Snapshots of a solid-state transformation: coexistence of three phases
 trapped in one crystal
;
_journal_issue 4
_journal_name_full 'Chem. Sci.'
_journal_page_first 2907
_journal_paper_doi 10.1039/C5SC04287A
_journal_volume 7
_journal_year 2016
_chemical_formula_moiety 'C36 H30 Fe N10 O2, 2(Cl O4), C3 H6 O'
_chemical_formula_sum 'C39 H36 Cl2 Fe N10 O11'
_chemical_formula_weight 947.53
_chemical_name_systematic
;
 ?
;
_space_group_crystal_system triclinic
_space_group_IT_number 2
_space_group_name_Hall '-P 1'
_space_group_name_H-M_alt 'P -1'
_symmetry_space_group_name_Hall '-P 1'
_symmetry_space_group_name_H-M 'P -1'
_atom_sites_solution_hydrogens mixed
_audit_creation_method SHELXL-2013
_audit_update_record
;
2015-03-10 deposited with the CCDC.
2016-01-05 downloaded from the CCDC.
;
_cell_angle_alpha 72.092(6)
_cell_angle_beta 69.882(7)
_cell_angle_gamma 70.219(6)
_cell_formula_units_Z 2
_cell_length_a 13.085(6)
_cell_length_b 13.381(6)
_cell_length_c 14.139(7)
_cell_measurement_reflns_used 3026
_cell_measurement_temperature 260(2)
_cell_measurement_theta_max 22.76
_cell_measurement_theta_min 3.26
_cell_volume 2135.6(17)
_computing_cell_refinement 'Bruker SAINT'
_computing_data_collection 'Bruker APEX 2'
_computing_data_reduction 'Bruker SAINT'
_computing_structure_refinement 'SHELXL-2013 (Sheldrick, 2013)'
_computing_structure_solution 'SIR97 (Altomare, 1999)'
_diffrn_ambient_temperature 260(2)
_diffrn_measured_fraction_theta_full 0.994
_diffrn_measured_fraction_theta_max 0.990
_diffrn_measurement_device_type 'Bruker APEX II CCD diffractometer'
_diffrn_measurement_method '\p and \w rotation with narrow frames'
_diffrn_radiation_monochromator 'silicon 111'
_diffrn_radiation_source 'Advanced Light Source station 11.3.1'
_diffrn_radiation_type synchrotron
_diffrn_radiation_wavelength 0.7749
_diffrn_reflns_av_R_equivalents 0.0788
_diffrn_reflns_av_unetI/netI 0.0856
_diffrn_reflns_Laue_measured_fraction_full 0.994
_diffrn_reflns_Laue_measured_fraction_max 0.990
_diffrn_reflns_limit_h_max 13
_diffrn_reflns_limit_h_min -13
_diffrn_reflns_limit_k_max 13
_diffrn_reflns_limit_k_min -13
_diffrn_reflns_limit_l_max 14
_diffrn_reflns_limit_l_min -14
_diffrn_reflns_number 14966
_diffrn_reflns_point_group_measured_fraction_full 0.994
_diffrn_reflns_point_group_measured_fraction_max 0.990
_diffrn_reflns_theta_full 23.800
_diffrn_reflns_theta_max 23.880
_diffrn_reflns_theta_min 2.856
_exptl_absorpt_coefficient_mu 0.690
_exptl_absorpt_correction_T_max 0.745
_exptl_absorpt_correction_T_min 0.519
_exptl_absorpt_correction_type multi-scan
_exptl_absorpt_process_details 'SADABS Bruker AXS Madison WI US'
_exptl_crystal_colour orange
_exptl_crystal_density_diffrn 1.473
_exptl_crystal_description block
_exptl_crystal_F_000 976
_exptl_crystal_size_max 0.180
_exptl_crystal_size_mid 0.140
_exptl_crystal_size_min 0.080
_refine_diff_density_max 0.773
_refine_diff_density_min -0.448
_refine_diff_density_rms 0.101
_refine_ls_extinction_method none
_refine_ls_goodness_of_fit_ref 1.077
_refine_ls_hydrogen_treatment mixed
_refine_ls_matrix_type full
_refine_ls_number_parameters 603
_refine_ls_number_reflns 5051
_refine_ls_number_restraints 220
_refine_ls_restrained_S_all 1.259
_refine_ls_R_factor_all 0.1404
_refine_ls_R_factor_gt 0.0911
_refine_ls_shift/su_max 0.000
_refine_ls_shift/su_mean 0.000
_refine_ls_structure_factor_coef Fsqd
_refine_ls_weighting_details 'w=1/[\s^2^(Fo^2^)+(0.1619P)^2^+2.2416P] where P=(Fo^2^+2Fc^2^)/3'
_refine_ls_weighting_scheme calc
_refine_ls_wR_factor_gt 0.2534
_refine_ls_wR_factor_ref 0.2849
_reflns_Friedel_coverage 0.000
_reflns_number_gt 3040
_reflns_number_total 5051
_reflns_threshold_expression 'I > 2\s(I)'
_cod_data_source_file c5sc04287a2.cif
_cod_data_source_block srj31a260_Final_HS
_cod_depositor_comments 'Adding full bibliography for 1541896--1541904.cif.'
_cod_database_code 1541904
_shelx_space_group_comment
;
The symmetry employed for this shelxl refinement is uniquely defined
by the following loop, which should always be used as a source of
symmetry information in preference to the above space-group names.
They are only intended as comments.
;
_shelx_estimated_absorpt_t_min 0.886
_shelx_estimated_absorpt_t_max 0.947
_shelxl_version_number 2013-4

loop_
_space_group_symop_operation_xyz
'x, y, z'
'-x, -y, -z'

loop_
_atom_site_label
_atom_site_type_symbol
_atom_site_fract_x
_atom_site_fract_y
_atom_site_fract_z
_atom_site_U_iso_or_equiv
_atom_site_adp_type
_atom_site_occupancy
_atom_site_site_symmetry_order
_atom_site_calc_flag
_atom_site_refinement_flags_posn
_atom_site_refinement_flags_adp
_atom_site_refinement_flags_occupancy
_atom_site_disorder_assembly
_atom_site_disorder_group
Fe1 Fe 0.50126(10) 0.74689(10) 0.25025(10) 0.0598(5) Uani 1 1 d . . . . .
O1 O 0.8678(7) 0.5891(7) -0.2022(6) 0.110(3) Uani 1 1 d . . . . .
O2 O 0.1646(6) 0.8594(6) 0.6000(5) 0.092(2) Uani 1 1 d . . . . .
N1 N 0.7481(7) 0.6895(6) 0.0731(6) 0.065(2) Uani 1 1 d . . . . .
H1A H 0.793(8) 0.679(7) 0.119(7) 0.078 Uiso 1 1 d . U . . .
N2 N 0.6394(6) 0.6952(5) 0.1183(6) 0.0609(19) Uani 1 1 d . . . . .
N3 N 0.4259(6) 0.6926(5) 0.1723(6) 0.0591(18) Uani 1 1 d . . . . .
N4 N 0.3232(6) 0.7628(6) 0.3417(6) 0.0617(19) Uani 1 1 d . . . . .
N5 N 0.2503(6) 0.8012(6) 0.4233(6) 0.063(2) Uani 1 1 d . . . . .
H5B H 0.272(7) 0.821(7) 0.471(7) 0.075 Uiso 1 1 d . U . . .
N6 N 0.6037(9) 0.5086(8) 0.3838(9) 0.097(3) Uani 1 1 d . . . . .
H6B H 0.563(10) 0.497(9) 0.335(9) 0.117 Uiso 1 1 d . U . . .
N7 N 0.5774(7) 0.6177(6) 0.3586(6) 0.072(2) Uani 1 1 d . . . . .
N8 N 0.5588(6) 0.8225(7) 0.3288(6) 0.070(2) Uani 1 1 d . . . . .
N9 N 0.4589(6) 0.9175(6) 0.1821(6) 0.0595(18) Uani 1 1 d . . . . .
N10 N 0.4048(7) 0.9846(7) 0.1140(7) 0.077(2) Uani 1 1 d . . . . .
H10A H 0.365(8) 0.955(8) 0.084(8) 0.092 Uiso 1 1 d . U . . .
C1 C 0.8979(12) 0.5658(12) -0.2997(10) 0.123(5) Uani 1 1 d . . . . .
H1B H 0.8310 0.5756 -0.3189 0.185 Uiso 1 1 calc R U . . .
H1C H 0.9424 0.4920 -0.2977 0.185 Uiso 1 1 calc R U . . .
H1D H 0.9409 0.6141 -0.3494 0.185 Uiso 1 1 calc R U . . .
C2 C 0.9476(10) 0.6007(9) -0.1670(9) 0.086(3) Uani 1 1 d . . . . .
C3 C 1.0588(12) 0.5851(11) -0.2181(11) 0.119(5) Uani 1 1 d . . . . .
H3A H 1.0841 0.5630 -0.2804 0.143 Uiso 1 1 calc R U . . .
C4 C 1.1369(12) 0.6012(10) -0.1807(13) 0.115(4) Uani 1 1 d . . . . .
H4A H 1.2130 0.5878 -0.2158 0.138 Uiso 1 1 calc R U . . .
C5 C 1.0986(10) 0.6362(10) -0.0934(12) 0.107(4) Uani 1 1 d . . . . .
H5A H 1.1482 0.6517 -0.0694 0.129 Uiso 1 1 calc R U . . .
C6 C 0.9859(9) 0.6503(9) -0.0369(9) 0.090(3) Uani 1 1 d . . . . .
H6A H 0.9630 0.6695 0.0266 0.108 Uiso 1 1 calc R U . . .
C7 C 0.9078(8) 0.6361(8) -0.0735(8) 0.072(3) Uani 1 1 d . . . . .
C8 C 0.7893(8) 0.6504(7) -0.0144(8) 0.066(2) Uani 1 1 d . . . . .
C9 C 0.6987(8) 0.6315(7) -0.0272(8) 0.069(3) Uani 1 1 d . . . . .
H9A H 0.6982 0.6054 -0.0808 0.083 Uiso 1 1 calc R U . . .
C10 C 0.6066(7) 0.6595(7) 0.0565(7) 0.060(2) Uani 1 1 d . . . . .
C11 C 0.4902(8) 0.6576(6) 0.0850(7) 0.063(2) Uani 1 1 d . . . . .
C12 C 0.4432(9) 0.6261(7) 0.0267(8) 0.072(3) Uani 1 1 d . . . . .
H12A H 0.4863 0.6057 -0.0354 0.087 Uiso 1 1 calc R U . . .
C13 C 0.3299(9) 0.6263(8) 0.0652(9) 0.084(3) Uani 1 1 d . . . . .
H13A H 0.2966 0.6040 0.0296 0.100 Uiso 1 1 calc R U . . .
C14 C 0.2665(9) 0.6597(8) 0.1563(9) 0.079(3) Uani 1 1 d . . . . .
H14A H 0.1907 0.6603 0.1822 0.094 Uiso 1 1 calc R U . . .
C15 C 0.3180(8) 0.6922(7) 0.2082(8) 0.066(2) Uani 1 1 d . . . . .
C16 C 0.2604(8) 0.7341(7) 0.3013(7) 0.061(2) Uani 1 1 d . . . . .
C17 C 0.1482(8) 0.7551(8) 0.3579(8) 0.073(3) Uani 1 1 d . . . . .
H17A H 0.0888 0.7423 0.3456 0.087 Uiso 1 1 calc R U . . .
C18 C 0.1435(8) 0.7997(7) 0.4376(7) 0.068(2) Uani 1 1 d . . . . .
C19 C 0.0462(8) 0.8379(8) 0.5203(8) 0.073(3) Uani 1 1 d . . . . .
C20 C -0.0620(9) 0.8464(9) 0.5195(8) 0.085(3) Uani 1 1 d . . . . .
H20A H -0.0703 0.8269 0.4654 0.102 Uiso 1 1 calc R U . . .
C21 C -0.1561(10) 0.8808(11) 0.5919(10) 0.101(4) Uani 1 1 d . . . . .
H21A H -0.2274 0.8844 0.5894 0.121 Uiso 1 1 calc R U . . .
C22 C -0.1398(12) 0.9108(12) 0.6709(11) 0.122(5) Uani 1 1 d . . . . .
H22A H -0.2021 0.9344 0.7231 0.146 Uiso 1 1 calc R U . . .
C23 C -0.0373(11) 0.9067(10) 0.6739(9) 0.094(3) Uani 1 1 d . . . . .
H23A H -0.0296 0.9296 0.7263 0.113 Uiso 1 1 calc R U . . .
C24 C 0.0564(9) 0.8687(8) 0.5998(8) 0.079(3) Uani 1 1 d . . . . .
C25 C 0.1787(12) 0.8851(12) 0.6857(10) 0.122(4) Uani 1 1 d . . . . .
H25A H 0.2554 0.8865 0.6717 0.184 Uiso 1 1 calc R U . . .
H25B H 0.1605 0.8309 0.7469 0.184 Uiso 1 1 calc R U . . .
H25C H 0.1294 0.9551 0.6956 0.184 Uiso 1 1 calc R U . . .
C26 C 0.6673(12) 0.4708(11) 0.4505(11) 0.108(4) Uani 1 1 d . . . . .
H26A H 0.6976 0.3979 0.4769 0.130 Uiso 1 1 calc R U . . .
C27 C 0.6796(11) 0.5548(13) 0.4724(9) 0.105(4) Uani 1 1 d . . . . .
H27A H 0.7172 0.5526 0.5184 0.126 Uiso 1 1 calc R U . . .
C28 C 0.6255(9) 0.6457(9) 0.4132(8) 0.082(3) Uani 1 1 d . . . . .
C29 C 0.6105(9) 0.7616(9) 0.3999(8) 0.079(3) Uani 1 1 d . . . . .
C30 C 0.6489(10) 0.8132(12) 0.4495(9) 0.100(4) Uani 1 1 d . . . . .
H30A H 0.6868 0.7722 0.4996 0.120 Uiso 1 1 calc R U . . .
C31 C 0.6297(12) 0.9251(13) 0.4231(12) 0.113(4) Uani 1 1 d . . . . .
H31A H 0.6544 0.9594 0.4560 0.136 Uiso 1 1 calc R U . . .
C32 C 0.5759(9) 0.9845(10) 0.3506(10) 0.090(3) Uani 1 1 d . . . . .
H32A H 0.5629 1.0598 0.3328 0.108 Uiso 1 1 calc R U . . .
C33 C 0.5402(8) 0.9317(9) 0.3029(8) 0.074(3) Uani 1 1 d . . . . .
C34 C 0.4822(8) 0.9844(8) 0.2226(8) 0.072(3) Uani 1 1 d . . . . .
C35 C 0.4423(8) 1.0917(9) 0.1743(10) 0.085(3) Uani 1 1 d . . . . .
H35A H 0.4486 1.1537 0.1864 0.102 Uiso 1 1 calc R U . . .
C36 C 0.3931(10) 1.0879(9) 0.1070(10) 0.091(3) Uani 1 1 d . . . . .
H36A H 0.3576 1.1469 0.0637 0.110 Uiso 1 1 calc R U . . .
Cl1 Cl 0.5235(3) 0.3372(3) 0.2765(3) 0.1088(10) Uani 1 1 d D U . . .
O3 O 0.6033(12) 0.323(2) 0.1940(10) 0.150(6) Uani 0.478(19) 1 d D U P A 1
O3B O 0.5918(14) 0.2523(15) 0.2203(14) 0.161(6) Uani 0.522(19) 1 d D U P A 2
O4 O 0.4234(8) 0.3254(11) 0.2892(10) 0.207(4) Uani 1 1 d D U . . .
O5 O 0.5590(9) 0.2952(8) 0.3647(7) 0.160(4) Uani 1 1 d D U . . .
O6 O 0.4918(19) 0.4509(9) 0.2762(18) 0.172(6) Uani 0.478(19) 1 d D U P A 1
O6B O 0.5513(18) 0.4235(13) 0.2188(15) 0.159(6) Uani 0.522(19) 1 d D U P A 2
Cl2 Cl 0.0905(3) 0.2247(3) 0.7778(3) 0.1099(11) Uani 1 1 d D U . . .
O7 O 0.1004(10) 0.1318(9) 0.7505(10) 0.193(4) Uani 1 1 d D U . . .
O8 O 0.1804(7) 0.2135(10) 0.8089(8) 0.162(4) Uani 1 1 d D U . . .
O9 O 0.0814(10) 0.3027(10) 0.6901(9) 0.214(5) Uani 1 1 d D U . . .
O10 O -0.0052(7) 0.2448(10) 0.8536(8) 0.179(4) Uani 1 1 d D U . . .
O1S O 0.3197(8) 0.9115(7) 0.0007(7) 0.109(3) Uani 1 1 d . . . . .
C2S C 0.1970(13) 0.8918(11) -0.0725(10) 0.127(5) Uani 1 1 d . . . . .
H2SA H 0.2647 0.8521 -0.1136 0.190 Uiso 1 1 calc R U . . .
H2SB H 0.1583 0.9513 -0.1169 0.190 Uiso 1 1 calc R U . . .
H2SC H 0.1490 0.8444 -0.0322 0.190 Uiso 1 1 calc R U . . .
C3S C 0.1338(12) 0.9998(15) 0.0644(13) 0.157(6) Uani 1 1 d . . . . .
H3SA H 0.1532 1.0645 0.0599 0.235 Uiso 1 1 calc R U . . .
H3SB H 0.1225 0.9585 0.1342 0.235 Uiso 1 1 calc R U . . .
H3SC H 0.0658 1.0194 0.0437 0.235 Uiso 1 1 calc R U . . .
C1S C 0.2258(11) 0.9339(10) -0.0039(9) 0.088(3) Uani 1 1 d . . . . .

loop_
_atom_site_aniso_label
_atom_site_aniso_U_11
_atom_site_aniso_U_22
_atom_site_aniso_U_33
_atom_site_aniso_U_23
_atom_site_aniso_U_13
_atom_site_aniso_U_12
Fe1 0.0631(8) 0.0547(8) 0.0697(9) -0.0198(6) -0.0196(6) -0.0176(6)
O1 0.094(6) 0.143(7) 0.102(6) -0.062(5) -0.006(5) -0.031(5)
O2 0.089(5) 0.120(6) 0.089(5) -0.052(4) -0.021(4) -0.031(4)
N1 0.056(5) 0.073(5) 0.071(5) -0.020(4) -0.015(4) -0.021(4)
N2 0.072(5) 0.052(4) 0.069(5) -0.017(4) -0.024(4) -0.019(4)
N3 0.062(5) 0.050(4) 0.068(5) -0.013(4) -0.021(4) -0.013(4)
N4 0.059(4) 0.060(4) 0.074(5) -0.019(4) -0.019(4) -0.021(4)
N5 0.059(5) 0.068(5) 0.071(5) -0.026(4) -0.017(4) -0.017(4)
N6 0.098(7) 0.072(7) 0.092(7) -0.007(5) -0.007(6) -0.015(5)
N7 0.080(5) 0.053(5) 0.087(6) -0.022(4) -0.021(5) -0.017(4)
N8 0.065(5) 0.077(6) 0.078(6) -0.026(5) -0.015(4) -0.024(4)
N9 0.066(5) 0.054(4) 0.065(5) -0.009(4) -0.024(4) -0.020(4)
N10 0.075(6) 0.064(6) 0.086(6) -0.015(5) -0.020(5) -0.015(4)
C1 0.136(11) 0.138(12) 0.087(9) -0.042(8) -0.007(8) -0.032(9)
C2 0.073(8) 0.081(7) 0.092(8) -0.028(6) 0.001(7) -0.022(6)
C3 0.092(10) 0.124(11) 0.112(10) -0.041(8) 0.017(9) -0.023(8)
C4 0.086(9) 0.099(10) 0.151(14) -0.052(9) 0.000(9) -0.023(7)
C5 0.070(8) 0.110(10) 0.152(12) -0.038(9) -0.024(8) -0.032(7)
C6 0.076(8) 0.091(8) 0.103(8) -0.037(6) -0.013(7) -0.018(6)
C7 0.064(6) 0.072(6) 0.089(7) -0.025(6) -0.020(6) -0.021(5)
C8 0.073(7) 0.052(5) 0.076(7) -0.021(5) -0.019(5) -0.013(5)
C9 0.079(7) 0.058(6) 0.082(7) -0.026(5) -0.022(6) -0.021(5)
C10 0.058(6) 0.052(5) 0.074(6) -0.021(5) -0.011(5) -0.018(4)
C11 0.071(6) 0.039(5) 0.079(7) -0.018(4) -0.018(5) -0.013(4)
C12 0.083(7) 0.062(6) 0.090(7) -0.035(5) -0.030(6) -0.017(5)
C13 0.083(8) 0.086(7) 0.107(8) -0.041(6) -0.034(7) -0.027(6)
C14 0.069(6) 0.073(6) 0.109(8) -0.030(6) -0.028(6) -0.025(5)
C15 0.060(6) 0.055(5) 0.095(7) -0.025(5) -0.022(5) -0.019(4)
C16 0.065(6) 0.052(5) 0.064(6) -0.013(4) -0.017(5) -0.015(4)
C17 0.069(7) 0.080(7) 0.076(7) -0.026(5) -0.012(5) -0.028(5)
C18 0.065(7) 0.064(6) 0.075(7) -0.014(5) -0.025(5) -0.011(5)
C19 0.073(7) 0.068(6) 0.077(7) -0.021(5) -0.015(6) -0.019(5)
C20 0.068(7) 0.116(9) 0.083(7) -0.036(7) -0.015(6) -0.030(6)
C21 0.069(8) 0.146(11) 0.093(9) -0.042(8) -0.012(7) -0.029(7)
C22 0.086(10) 0.141(12) 0.109(11) -0.051(9) 0.009(8) -0.008(8)
C23 0.081(8) 0.110(9) 0.092(8) -0.036(7) -0.010(7) -0.029(7)
C24 0.079(8) 0.083(7) 0.077(7) -0.025(6) -0.019(6) -0.019(6)
C25 0.146(12) 0.153(12) 0.101(9) -0.046(9) -0.034(9) -0.060(10)
C26 0.118(10) 0.069(8) 0.100(9) 0.006(7) -0.029(8) -0.002(7)
C27 0.116(10) 0.105(10) 0.087(9) -0.006(8) -0.036(8) -0.024(8)
C28 0.084(7) 0.082(8) 0.078(7) -0.012(6) -0.025(6) -0.020(6)
C29 0.084(7) 0.090(8) 0.063(6) -0.016(6) -0.024(6) -0.017(6)
C30 0.103(9) 0.142(12) 0.090(8) -0.051(8) -0.046(7) -0.030(8)
C31 0.127(11) 0.121(11) 0.143(12) -0.071(10) -0.040(9) -0.055(9)
C32 0.098(8) 0.096(8) 0.108(9) -0.038(7) -0.046(7) -0.031(7)
C33 0.069(6) 0.071(7) 0.086(7) -0.032(6) -0.008(6) -0.024(5)
C34 0.067(6) 0.064(7) 0.088(7) -0.019(6) -0.013(6) -0.024(5)
C35 0.069(7) 0.064(7) 0.123(9) -0.023(6) -0.021(7) -0.023(5)
C36 0.087(8) 0.064(8) 0.111(9) -0.003(6) -0.027(7) -0.020(6)
Cl1 0.132(3) 0.101(2) 0.104(2) -0.0422(18) -0.019(2) -0.038(2)
O3 0.163(8) 0.146(11) 0.112(5) -0.053(8) -0.013(5) -0.003(9)
O3B 0.222(9) 0.102(8) 0.158(9) -0.063(8) -0.052(9) -0.010(9)
O4 0.157(5) 0.264(11) 0.232(11) -0.071(10) -0.042(6) -0.087(7)
O5 0.181(8) 0.168(8) 0.112(5) -0.033(5) -0.040(5) -0.020(7)
O6 0.222(15) 0.101(4) 0.169(14) -0.059(7) -0.031(12) -0.006(7)
O6B 0.210(12) 0.087(7) 0.169(11) -0.014(6) -0.048(10) -0.040(8)
Cl2 0.0815(18) 0.128(3) 0.144(3) -0.063(2) -0.0330(18) -0.0224(18)
O7 0.198(10) 0.174(6) 0.264(11) -0.121(7) -0.071(9) -0.043(8)
O8 0.091(4) 0.261(10) 0.174(7) -0.110(7) -0.039(4) -0.034(6)
O9 0.194(10) 0.203(8) 0.204(8) 0.002(7) -0.077(6) -0.019(9)
O10 0.089(4) 0.277(10) 0.194(7) -0.119(7) -0.013(4) -0.041(6)
O1S 0.101(6) 0.117(7) 0.120(7) -0.042(5) -0.038(5) -0.020(5)
C2S 0.173(13) 0.125(11) 0.117(10) -0.040(8) -0.081(10) -0.026(9)
C3S 0.124(12) 0.206(17) 0.156(14) -0.113(13) -0.034(11) 0.000(11)
C1S 0.076(8) 0.108(9) 0.088(8) -0.024(7) -0.033(7) -0.020(7)

loop_
_atom_type_symbol
_atom_type_description
_atom_type_scat_dispersion_real
_atom_type_scat_dispersion_imag
_atom_type_scat_source
C C -0.0020 0.0020 'WCROMER Program in WinGX L.Kissel & R.H.Pratt Acta Cryst A46 170 1990'
H H 0.0000 0.0000 'WCROMER Program in WinGX L.Kissel & R.H.Pratt Acta Cryst A46 170 1990'
N N -0.0031 0.0040 'WCROMER Program in WinGX L.Kissel & R.H.Pratt Acta Cryst A46 170 1990'
O O -0.0041 0.0074 'WCROMER Program in WinGX L.Kissel & R.H.Pratt Acta Cryst A46 170 1990'
Cl Cl 0.1408 0.1896 'WCROMER Program in WinGX L.Kissel & R.H.Pratt Acta Cryst A46 170 1990'
Fe Fe 0.2064 0.9930 'WCROMER Program in WinGX L.Kissel & R.H.Pratt Acta Cryst A46 170 1990'

loop_
_geom_angle_atom_site_label_1
_geom_angle_atom_site_label_2
_geom_angle_atom_site_label_3
_geom_angle
N3 Fe1 N7 112.6(3)
N3 Fe1 N9 98.8(3)
N7 Fe1 N9 148.5(3)
N3 Fe1 N8 172.0(3)
N7 Fe1 N8 74.0(3)
N9 Fe1 N8 74.5(3)
N3 Fe1 N2 75.5(3)
N7 Fe1 N2 92.1(3)
N9 Fe1 N2 97.3(3)
N8 Fe1 N2 109.5(3)
N3 Fe1 N4 73.8(3)
N7 Fe1 N4 97.8(3)
N9 Fe1 N4 89.2(3)
N8 Fe1 N4 101.3(3)
N2 Fe1 N4 149.2(3)
C2 O1 C1 119.8(10)
C24 O2 C25 117.7(9)
N2 N1 C8 114.2(8)
N2 N1 H1A 115(5)
C8 N1 H1A 123(5)
N1 N2 C10 104.6(7)
N1 N2 Fe1 141.9(6)
C10 N2 Fe1 113.4(6)
C15 N3 C11 120.7(8)
C15 N3 Fe1 120.9(6)
C11 N3 Fe1 118.4(6)
N5 N4 C16 104.7(7)
N5 N4 Fe1 140.5(6)
C16 N4 Fe1 114.5(6)
N4 N5 C18 113.7(8)
N4 N5 H5B 124(5)
C18 N5 H5B 123(5)
N7 N6 C26 110.3(12)
N7 N6 H6B 98(6)
C26 N6 H6B 152(6)
N6 N7 C28 104.8(9)
N6 N7 Fe1 138.3(8)
C28 N7 Fe1 116.5(7)
C29 N8 C33 122.4(9)
C29 N8 Fe1 119.3(7)
C33 N8 Fe1 118.3(7)
N10 N9 C34 103.9(8)
N10 N9 Fe1 138.9(6)
C34 N9 Fe1 116.8(6)
C36 N10 N9 114.0(10)
C36 N10 H10A 126(6)
N9 N10 H10A 119(6)
O1 C1 H1B 109.5
O1 C1 H1C 109.5
H1B C1 H1C 109.5
O1 C1 H1D 109.5
H1B C1 H1D 109.5
H1C C1 H1D 109.5
C3 C2 O1 124.5(12)
C3 C2 C7 119.3(13)
O1 C2 C7 116.1(9)
C2 C3 C4 122.5(14)
C2 C3 H3A 118.7
C4 C3 H3A 118.7
C5 C4 C3 117.9(13)
C5 C4 H4A 121.1
C3 C4 H4A 121.1
C4 C5 C6 121.6(13)
C4 C5 H5A 119.2
C6 C5 H5A 119.2
C7 C6 C5 121.1(12)
C7 C6 H6A 119.5
C5 C6 H6A 119.5
C6 C7 C2 117.5(10)
C6 C7 C8 121.4(10)
C2 C7 C8 121.0(10)
N1 C8 C9 104.9(8)
N1 C8 C7 122.0(9)
C9 C8 C7 133.2(9)
C8 C9 C10 106.6(8)
C8 C9 H9A 126.7
C10 C9 H9A 126.7
N2 C10 C9 109.8(8)
N2 C10 C11 117.8(8)
C9 C10 C11 132.5(9)
N3 C11 C12 120.9(8)
N3 C11 C10 114.9(8)
C12 C11 C10 124.2(9)
C13 C12 C11 117.6(9)
C13 C12 H12A 121.2
C11 C12 H12A 121.2
C14 C13 C12 120.3(9)
C14 C13 H13A 119.9
C12 C13 H13A 119.9
C15 C14 C13 118.8(9)
C15 C14 H14A 120.6
C13 C14 H14A 120.6
N3 C15 C14 121.6(9)
N3 C15 C16 113.8(8)
C14 C15 C16 124.5(9)
N4 C16 C17 111.1(8)
N4 C16 C15 116.9(8)
C17 C16 C15 131.9(9)
C16 C17 C18 105.3(9)
C16 C17 H17A 127.4
C18 C17 H17A 127.4
N5 C18 C17 105.2(8)
N5 C18 C19 125.4(9)
C17 C18 C19 129.4(9)
C24 C19 C20 116.8(10)
C24 C19 C18 122.8(10)
C20 C19 C18 120.4(10)
C21 C20 C19 124.5(11)
C21 C20 H20A 117.8
C19 C20 H20A 117.8
C20 C21 C22 115.8(11)
C20 C21 H21A 122.1
C22 C21 H21A 122.1
C23 C22 C21 122.1(12)
C23 C22 H22A 118.9
C21 C22 H22A 118.9
C22 C23 C24 120.1(12)
C22 C23 H23A 120.0
C24 C23 H23A 120.0
C19 C24 C23 120.6(11)
C19 C24 O2 116.3(9)
C23 C24 O2 123.1(10)
O2 C25 H25A 109.5
O2 C25 H25B 109.5
H25A C25 H25B 109.5
O2 C25 H25C 109.5
H25A C25 H25C 109.5
H25B C25 H25C 109.5
C27 C26 N6 108.6(12)
C27 C26 H26A 125.7
N6 C26 H26A 125.7
C26 C27 C28 105.8(12)
C26 C27 H27A 127.1
C28 C27 H27A 127.1
N7 C28 C27 110.4(11)
N7 C28 C29 116.5(10)
C27 C28 C29 133.1(13)
N8 C29 C30 118.2(11)
N8 C29 C28 113.5(10)
C30 C29 C28 128.2(11)
C31 C30 C29 119.4(11)
C31 C30 H30A 120.3
C29 C30 H30A 120.3
C32 C31 C30 120.6(11)
C32 C31 H31A 119.7
C30 C31 H31A 119.7
C31 C32 C33 118.6(11)
C31 C32 H32A 120.7
C33 C32 H32A 120.7
N8 C33 C32 120.7(10)
N8 C33 C34 114.1(9)
C32 C33 C34 125.1(10)
N9 C34 C35 109.1(9)
N9 C34 C33 116.1(9)
C35 C34 C33 134.9(10)
C36 C35 C34 106.2(10)
C36 C35 H35A 126.9
C34 C35 H35A 126.9
N10 C36 C35 106.7(10)
N10 C36 H36A 126.6
C35 C36 H36A 126.6
O6B Cl1 O4 120.0(9)
O3 Cl1 O4 121.5(10)
O6B Cl1 O5 116.3(9)
O3 Cl1 O5 113.5(9)
O4 Cl1 O5 112.7(7)
O3 Cl1 O6 106.6(9)
O4 Cl1 O6 98.8(8)
O5 Cl1 O6 99.6(8)
O6B Cl1 O3B 104.9(9)
O4 Cl1 O3B 98.7(8)
O5 Cl1 O3B 99.5(7)
O8 Cl2 O10 110.8(6)
O8 Cl2 O9 113.9(7)
O10 Cl2 O9 109.8(7)
O8 Cl2 O7 109.8(7)
O10 Cl2 O7 109.0(7)
O9 Cl2 O7 103.2(7)
C1S C2S H2SA 109.5
C1S C2S H2SB 109.5
H2SA C2S H2SB 109.5
C1S C2S H2SC 109.5
H2SA C2S H2SC 109.5
H2SB C2S H2SC 109.5
C1S C3S H3SA 109.5
C1S C3S H3SB 109.5
H3SA C3S H3SB 109.5
C1S C3S H3SC 109.5
H3SA C3S H3SC 109.5
H3SB C3S H3SC 109.5
O1S C1S C2S 121.1(12)
O1S C1S C3S 120.5(12)
C2S C1S C3S 118.3(12)

loop_
_geom_bond_atom_site_label_1
_geom_bond_atom_site_label_2
_geom_bond_distance
Fe1 N3 2.107(7)
Fe1 N7 2.141(8)
Fe1 N9 2.146(7)
Fe1 N8 2.147(8)
Fe1 N2 2.203(8)
Fe1 N4 2.216(7)
O1 C2 1.369(14)
O1 C1 1.400(14)
O2 C24 1.380(12)
O2 C25 1.439(13)
N1 N2 1.329(10)
N1 C8 1.357(12)
N1 H1A 0.96(9)
N2 C10 1.352(11)
N3 C15 1.328(11)
N3 C11 1.350(11)
N4 N5 1.334(10)
N4 C16 1.348(11)
N5 C18 1.347(11)
N5 H5B 0.95(10)
N6 N7 1.342(11)
N6 C26 1.342(16)
N6 H6B 1.08(13)
N7 C28 1.344(13)
N8 C29 1.312(12)
N8 C33 1.349(12)
N9 N10 1.319(10)
N9 C34 1.358(12)
N10 C36 1.315(13)
N10 H10A 1.01(11)
C1 H1B 0.9600
C1 H1C 0.9600
C1 H1D 0.9600
C2 C3 1.360(16)
C2 C7 1.410(15)
C3 C4 1.399(19)
C3 H3A 0.9300
C4 C5 1.330(18)
C4 H4A 0.9300
C5 C6 1.394(15)
C5 H5A 0.9300
C6 C7 1.380(14)
C6 H6A 0.9300
C7 C8 1.466(13)
C8 C9 1.371(13)
C9 C10 1.407(12)
C9 H9A 0.9300
C10 C11 1.442(12)
C11 C12 1.406(13)
C12 C13 1.393(13)
C12 H12A 0.9300
C13 C14 1.384(14)
C13 H13A 0.9300
C14 C15 1.383(13)
C14 H14A 0.9300
C15 C16 1.450(13)
C16 C17 1.388(12)
C17 C18 1.404(13)
C17 H17A 0.9300
C18 C19 1.468(13)
C19 C24 1.370(14)
C19 C20 1.386(14)
C20 C21 1.347(14)
C20 H20A 0.9300
C21 C22 1.398(18)
C21 H21A 0.9300
C22 C23 1.338(17)
C22 H22A 0.9300
C23 C24 1.372(14)
C23 H23A 0.9300
C25 H25A 0.9600
C25 H25B 0.9600
C25 H25C 0.9600
C26 C27 1.326(18)
C26 H26A 0.9300
C27 C28 1.371(15)
C27 H27A 0.9300
C28 C29 1.456(15)
C29 C30 1.413(15)
C30 C31 1.382(17)
C30 H30A 0.9300
C31 C32 1.339(16)
C31 H31A 0.9300
C32 C33 1.381(14)
C32 H32A 0.9300
C33 C34 1.449(14)
C34 C35 1.391(14)
C35 C36 1.341(15)
C35 H35A 0.9300
C36 H36A 0.9300
Cl1 O6B 1.278(11)
Cl1 O3 1.285(11)
Cl1 O4 1.316(9)
Cl1 O5 1.370(9)
Cl1 O6 1.434(12)
Cl1 O3B 1.449(11)
Cl2 O8 1.340(8)
Cl2 O10 1.347(8)
Cl2 O9 1.365(10)
Cl2 O7 1.366(9)
O1S C1S 1.182(12)
C2S C1S 1.460(16)
C2S H2SA 0.9600
C2S H2SB 0.9600
C2S H2SC 0.9600
C3S C1S 1.471(16)
C3S H3SA 0.9600
C3S H3SB 0.9600
C3S H3SC 0.9600
